data_1528655
loop_
_publ_author_name
'Kubiak, R.'
'Horyn, R.'
'Broda, H.'
'Lukaszewicz, K.'

_publ_section_title
;
 Refinement of the Crystal Structure of Nb Si2, Nb Ge2 and Ta Ge2
;
_journal_name_full
;
Bulletin de l'Academie Polonaise des Sciences, Serie des Sciences Chimiques
;
_journal_page_first 429
_journal_page_last 436
_journal_volume 20
_journal_year 1972
_chemical_formula_sum 'Nb Si2'
_space_group_IT_number 180
_symmetry_space_group_name_Hall 'P 62 2 (0 0 4)'
_symmetry_space_group_name_H-M 'P 62 2 2'
_cell_angle_alpha 90
_cell_angle_beta 90
_cell_angle_gamma 120
_cell_formula_units_Z 3
_cell_length_a 4.819
_cell_length_b 4.819
_cell_length_c 6.592
_cell_volume 132.575
_citation_journal_id_ASTM BAPCAQ
_cod_data_source_file Kubiak_BAPCAQ_1972_116.cif
_cod_data_source_block Nb1Si2
_cod_original_sg_symbol_Hall 'P 62 2 (x,y,z+1/3)'
_cod_original_formula_sum 'Nb1 Si2'
_cod_database_code 1528655

loop_
_symmetry_equiv_pos_as_xyz
x,y,z
x-y,x,z+1/3
-y,x-y,z+2/3
-x,-y,z
-x+y,-x,z+1/3
y,-x+y,z+2/3
-y,-x,-z+2/3
x-y,-y,-z
x,x-y,-z+1/3
y,x,-z+2/3
-x+y,y,-z
-x,-x+y,-z+1/3

loop_
_atom_site_label
_atom_site_type_symbol
_atom_site_fract_x
_atom_site_fract_y
_atom_site_fract_z
_atom_site_occupancy
_atom_site_U_iso_or_equiv
Nb1 Nb 0.5 0 0.5 1 0.0
Si1 Si 0.1599 0.3198 0.5 1 0.0
